data_4102040
loop_
_publ_author_name
'Chunying Duan'
'Meilin Wei'
'Dong Guo'
'Cheng He'
'Qingjin Meng'

_publ_section_title
;
 Crystal Structures and Properties of Large Protonated Water Clusters
 Encapsulated by Metal-Organic Frameworks
;
_journal_name_full 'Journal of the American Chemical Society'
_journal_page_first 3321
_journal_page_last 3330
_journal_paper_doi 10.1021/ja907023c
_journal_volume 132
_journal_year 2010
_chemical_formula_sum 'C144 H175 Co4 N36 O165 P3 W36'
_chemical_formula_weight 11997.43
_chemical_name_systematic
; 
 ? 
;
_space_group_IT_number 204
_symmetry_cell_setting cubic
_symmetry_space_group_name_Hall '-I 2 2 3'
_symmetry_space_group_name_H-M 'I m -3'
_atom_sites_solution_hydrogens geom
_atom_sites_solution_primary direct
_atom_sites_solution_secondary difmap
_audit_creation_method SHELXL-97
_cell_angle_alpha 90.00
_cell_angle_beta 90.00
_cell_angle_gamma 90.00
_cell_formula_units_Z 2
_cell_length_a 23.1603(12)
_cell_length_b 23.1603(12)
_cell_length_c 23.1603(12)
_cell_measurement_reflns_used 10860
_cell_measurement_temperature 123(2)
_cell_measurement_theta_max 28.035
_cell_measurement_theta_min 2.155
_cell_volume 12423.2(11)
_computing_cell_refinement 'Bruker SMART'
_computing_data_collection 'Bruker SMART'
_computing_data_reduction 'Bruker SAINT'
_computing_molecular_graphics 'Bruker SHELXTL'
_computing_publication_material 'Bruker SHELXTL'
_computing_structure_refinement 'Bruker SHELXTL'
_computing_structure_solution 'Bruker SHELXTL'
_diffrn_ambient_temperature 123(2)
_diffrn_measured_fraction_theta_full 1.000
_diffrn_measured_fraction_theta_max 1.000
_diffrn_measurement_device_type 'CCD area detector'
_diffrn_measurement_method 'phi and omega scans'
_diffrn_radiation_monochromator graphite
_diffrn_radiation_source 'fine-focus sealed tube'
_diffrn_radiation_type MoK\a
_diffrn_radiation_wavelength 0.71073
_diffrn_reflns_av_R_equivalents 0.1068
_diffrn_reflns_av_sigmaI/netI 0.0354
_diffrn_reflns_limit_h_max 30
_diffrn_reflns_limit_h_min -29
_diffrn_reflns_limit_k_max 30
_diffrn_reflns_limit_k_min -13
_diffrn_reflns_limit_l_max 30
_diffrn_reflns_limit_l_min -30
_diffrn_reflns_number 37856
_diffrn_reflns_theta_full 27.47
_diffrn_reflns_theta_max 27.47
_diffrn_reflns_theta_min 1.76
_exptl_absorpt_coefficient_mu 16.979
_exptl_absorpt_correction_T_max 0.1767
_exptl_absorpt_correction_T_min 0.1342
_exptl_absorpt_correction_type empirical
_exptl_crystal_colour 'dark red'
_exptl_crystal_density_diffrn 3.202
_exptl_crystal_density_method 'not measured'
_exptl_crystal_description block
_exptl_crystal_F_000 10836
_exptl_crystal_size_max 0.12
_exptl_crystal_size_mid 0.12
_exptl_crystal_size_min 0.10
_refine_diff_density_max 1.497
_refine_diff_density_min -6.297
_refine_diff_density_rms 0.364
_refine_ls_extinction_method none
_refine_ls_goodness_of_fit_ref 1.013
_refine_ls_hydrogen_treatment 'riding mode'
_refine_ls_matrix_type full
_refine_ls_number_parameters 168
_refine_ls_number_reflns 2558
_refine_ls_number_restraints 0
_refine_ls_restrained_S_all 1.013
_refine_ls_R_factor_all 0.0570
_refine_ls_R_factor_gt 0.0516
_refine_ls_shift/su_max 0.001
_refine_ls_shift/su_mean 0.000
_refine_ls_structure_factor_coef Fsqd
_refine_ls_weighting_details 'calc w=1/[\s^2^(Fo^2^)+(0.1800P)^2^+151.8000P] where P=(Fo^2^+2Fc^2^)/3'
_refine_ls_weighting_scheme calc
_refine_ls_wR_factor_gt 0.2052
_refine_ls_wR_factor_ref 0.2115
_reflns_number_gt 2339
_reflns_number_total 2558
_reflns_threshold_expression >2sigma(I)
_cod_data_source_file ja907023c_si_001.cif
_cod_data_source_block 696018
_cod_database_code 4102040

loop_
_symmetry_equiv_pos_as_xyz
'x, y, z'
'-x, -y, z'
'-x, y, -z'
'x, -y, -z'
'z, x, y'
'z, -x, -y'
'-z, -x, y'
'-z, x, -y'
'y, z, x'
'-y, z, -x'
'y, -z, -x'
'-y, -z, x'
'x+1/2, y+1/2, z+1/2'
'-x+1/2, -y+1/2, z+1/2'
'-x+1/2, y+1/2, -z+1/2'
'x+1/2, -y+1/2, -z+1/2'
'z+1/2, x+1/2, y+1/2'
'z+1/2, -x+1/2, -y+1/2'
'-z+1/2, -x+1/2, y+1/2'
'-z+1/2, x+1/2, -y+1/2'
'y+1/2, z+1/2, x+1/2'
'-y+1/2, z+1/2, -x+1/2'
'y+1/2, -z+1/2, -x+1/2'
'-y+1/2, -z+1/2, x+1/2'
'-x, -y, -z'
'x, y, -z'
'x, -y, z'
'-x, y, z'
'-z, -x, -y'
'-z, x, y'
'z, x, -y'
'z, -x, y'
'-y, -z, -x'
'y, -z, x'
'-y, z, x'
'y, z, -x'
'-x+1/2, -y+1/2, -z+1/2'
'x+1/2, y+1/2, -z+1/2'
'x+1/2, -y+1/2, z+1/2'
'-x+1/2, y+1/2, z+1/2'
'-z+1/2, -x+1/2, -y+1/2'
'-z+1/2, x+1/2, y+1/2'
'z+1/2, x+1/2, -y+1/2'
'z+1/2, -x+1/2, y+1/2'
'-y+1/2, -z+1/2, -x+1/2'
'y+1/2, -z+1/2, x+1/2'
'-y+1/2, z+1/2, x+1/2'
'y+1/2, z+1/2, -x+1/2'

loop_
_atom_site_label
_atom_site_type_symbol
_atom_site_fract_x
_atom_site_fract_y
_atom_site_fract_z
_atom_site_U_iso_or_equiv
_atom_site_adp_type
_atom_site_occupancy
_atom_site_symmetry_multiplicity
_atom_site_calc_flag
_atom_site_refinement_flags
_atom_site_disorder_assembly
_atom_site_disorder_group
W2 W 0.423485(19) 0.10865(2) 0.076887(19) 0.01852(15) Uani 1 1 d . . .
W1 W 0.34665(3) 0.0000 0.0000 0.0169(2) Uani 1 4 d S . .
W3 W 0.5000 0.0000 0.15426(4) 0.0222(2) Uani 1 4 d S . .
P1 P 0.5000 0.0000 0.0000 0.0097(14) Uani 1 8 d S . .
O1 O 0.5000 0.0412(8) 0.0553(7) 0.005(3) Uiso 0.50 2 d SP . 1
O1' O 0.4488(8) 0.0344(9) 0.0000 0.013(4) Uiso 0.50 2 d SP . 2
O2 O 0.2735(8) 0.0000 0.0000 0.044(6) Uani 1 4 d S . .
O3 O 0.3894(5) 0.1615(5) 0.1124(5) 0.049(3) Uani 1 1 d . . .
O4 O 0.5000 0.0000 0.2279(7) 0.028(4) Uani 1 4 d S . .
O5 O 0.3627(6) 0.0562(5) 0.0557(4) 0.051(3) Uani 1 1 d . . .
O6 O 0.4442(5) 0.0540(6) 0.1352(6) 0.075(4) Uani 1 1 d . . .
O7 O 0.4192(7) 0.1361(7) 0.0000 0.048(4) Uani 1 2 d S . .
O8 O 0.5000 0.1252(11) 0.0672(11) 0.024(5) Uiso 0.50 2 d SP . 1
O8' O 0.5000 0.1488(9) 0.0910(9) 0.014(4) Uiso 0.50 2 d SP . 2
Co1 Co 0.2500 0.2500 0.2500 0.0110(6) Uani 1 6 d S . .
O9 O 0.2759(4) 0.2088(3) 0.1758(3) 0.0181(16) Uani 1 1 d . . .
N1 N 0.2783(4) 0.1507(3) 0.1747(4) 0.0118(17) Uani 1 1 d . . .
C1 C 0.3157(4) 0.1233(4) 0.2117(5) 0.015(2) Uani 1 1 d . . .
H1A H 0.3389 0.1440 0.2372 0.018 Uiso 1 1 calc R . .
C2 C 0.3174(5) 0.0643(4) 0.2095(4) 0.014(2) Uani 1 1 d . . .
H2A H 0.3421 0.0446 0.2343 0.017 Uiso 1 1 calc R . .
C3 C 0.2825(4) 0.0321(4) 0.1704(4) 0.0108(19) Uani 1 1 d . . .
C4 C 0.2490(6) 0.0626(6) 0.1351(7) 0.035(3) Uani 1 1 d . . .
H4A H 0.2263 0.0432 0.1083 0.043 Uiso 1 1 calc R . .
C5 C 0.2468(5) 0.1231(5) 0.1367(5) 0.020(2) Uani 1 1 d . . .
H5A H 0.2233 0.1433 0.1112 0.024 Uiso 1 1 calc R . .
N2 N 0.5000 0.2389(8) 0.3285(11) 0.052(6) Uani 1 2 d S . .
C6 C 0.5000 0.1984(8) 0.2921(9) 0.029(4) Uani 1 2 d S . .
C7 C 0.5000 0.1543(14) 0.2492(11) 0.069(9) Uani 1 2 d S . .
H7C H 0.4616 0.1496 0.2343 0.083 Uiso 0.50 1 calc PR . .
H7A H 0.5127 0.1186 0.2661 0.083 Uiso 0.50 1 calc PR . .
H7B H 0.5257 0.1649 0.2185 0.083 Uiso 0.50 1 calc PR . .
O1W O 0.0000 -0.1644(11) -0.1021(16) 0.125(12) Uani 1 2 d S . .
O2W O 0.1006(6) 0.1006(6) 0.1006(6) 0.061(6) Uani 1 3 d S . .
O4W O 0.0000 0.0000 0.0000 0.14(4) Uani 1 24 d S . .

loop_
_atom_site_aniso_label
_atom_site_aniso_U_11
_atom_site_aniso_U_22
_atom_site_aniso_U_33
_atom_site_aniso_U_23
_atom_site_aniso_U_13
_atom_site_aniso_U_12
W2 0.0171(2) 0.0194(2) 0.0191(2) 0.00062(16) 0.00749(16) 0.00513(16)
W1 0.0068(4) 0.0256(5) 0.0182(4) 0.000 0.000 0.000
W3 0.0203(4) 0.0376(5) 0.0087(4) 0.000 0.000 0.000
P1 0.008(3) 0.016(3) 0.006(3) 0.000 0.000 0.000
O2 0.011(8) 0.105(19) 0.015(8) 0.000 0.000 0.000
O3 0.059(7) 0.034(5) 0.054(6) -0.011(5) 0.046(5) -0.005(5)
O4 0.046(11) 0.029(9) 0.009(7) 0.000 0.000 0.000
O5 0.099(9) 0.049(6) 0.004(4) 0.003(4) -0.003(5) -0.044(6)
O6 0.020(5) 0.102(9) 0.104(9) 0.092(8) -0.016(6) -0.018(6)
O7 0.070(10) 0.056(9) 0.019(6) 0.000 0.000 -0.048(8)
Co1 0.0110(6) 0.0110(6) 0.0110(6) 0.0023(7) 0.0023(7) 0.0023(7)
O9 0.024(4) 0.015(3) 0.016(3) 0.002(3) 0.008(3) -0.005(3)
N1 0.015(4) 0.009(4) 0.012(4) 0.006(3) 0.007(3) 0.002(3)
C1 0.013(4) 0.009(4) 0.022(5) 0.001(4) -0.002(4) 0.000(4)
C2 0.021(5) 0.008(4) 0.014(5) -0.003(4) -0.001(4) 0.009(4)
C3 0.013(4) 0.006(4) 0.013(4) 0.001(3) 0.004(4) -0.007(3)
C4 0.031(7) 0.030(7) 0.045(8) -0.008(6) -0.010(6) 0.004(6)
C5 0.020(5) 0.019(5) 0.022(5) -0.003(4) -0.003(4) 0.006(4)
N2 0.030(9) 0.032(9) 0.093(17) -0.020(10) 0.000 0.000
C6 0.021(8) 0.031(9) 0.036(10) 0.011(8) 0.000 0.000
C7 0.055(15) 0.11(2) 0.045(14) 0.049(15) 0.000 0.000
O1W 0.16(3) 0.056(15) 0.15(3) -0.035(17) 0.000 0.000
O2W 0.061(6) 0.061(6) 0.061(6) 0.002(7) 0.002(7) 0.002(7)
O4W 0.14(4) 0.14(4) 0.14(4) 0.000 0.000 0.000

loop_
_atom_type_symbol
_atom_type_description
_atom_type_scat_dispersion_real
_atom_type_scat_dispersion_imag
_atom_type_scat_source
C C 0.0033 0.0016 'International Tables Vol C Tables 4.2.6.8 and 6.1.1.4'
H H 0.0000 0.0000 'International Tables Vol C Tables 4.2.6.8 and 6.1.1.4'
N N 0.0061 0.0033 'International Tables Vol C Tables 4.2.6.8 and 6.1.1.4'
O O 0.0106 0.0060 'International Tables Vol C Tables 4.2.6.8 and 6.1.1.4'
P P 0.1023 0.0942 'International Tables Vol C Tables 4.2.6.8 and 6.1.1.4'
Co Co 0.3494 0.9721 'International Tables Vol C Tables 4.2.6.8 and 6.1.1.4'
W W -0.8490 6.8722 'International Tables Vol C Tables 4.2.6.8 and 6.1.1.4'

loop_
_geom_angle_atom_site_label_1
_geom_angle_atom_site_label_2
_geom_angle_atom_site_label_3
_geom_angle
_geom_angle_site_symmetry_1
_geom_angle_site_symmetry_3
_geom_angle_publ_flag
O3 W2 O8 111.3(9) . . ?
O3 W2 O7 101.1(7) . . ?
O8 W2 O7 82.3(9) . . ?
O3 W2 O6 104.8(7) . . ?
O8 W2 O6 89.0(8) . . ?
O7 W2 O6 154.1(8) . . ?
O3 W2 O5 104.1(6) . . ?
O8 W2 O5 144.2(9) . . ?
O7 W2 O5 86.2(5) . . ?
O6 W2 O5 86.9(5) . . ?
O3 W2 O8' 89.8(7) . . ?
O8 W2 O8' 22.4(8) . . ?
O7 W2 O8' 92.5(7) . . ?
O6 W2 O8' 88.3(7) . . ?
O5 W2 O8' 166.0(7) . . ?
O3 W2 O1 157.1(6) . . ?
O8 W2 O1 53.0(9) . . ?
O7 W2 O1 93.5(7) . . ?
O6 W2 O1 62.2(6) . . ?
O5 W2 O1 94.3(5) . . ?
O8' W2 O1 71.8(6) . . ?
O2 W1 O5 101.5(4) . 4 ?
O2 W1 O5 101.5(4) . . ?
O5 W1 O5 157.0(9) 4 . ?
O2 W1 O5 101.5(4) . 27 ?
O5 W1 O5 87.2(6) 4 27 ?
O5 W1 O5 88.2(7) . 27 ?
O2 W1 O5 101.5(4) . 26 ?
O5 W1 O5 88.2(7) 4 26 ?
O5 W1 O5 87.2(6) . 26 ?
O5 W1 O5 157.0(9) 27 26 ?
O2 W1 O1' 161.4(5) . . ?
O5 W1 O1' 91.9(6) 4 . ?
O5 W1 O1' 65.7(5) . . ?
O5 W1 O1' 91.9(6) 27 . ?
O5 W1 O1' 65.7(5) 26 . ?
O2 W1 O1' 161.4(5) . 27 ?
O5 W1 O1' 65.7(5) 4 27 ?
O5 W1 O1' 91.9(6) . 27 ?
O5 W1 O1' 65.7(5) 27 27 ?
O5 W1 O1' 91.9(6) 26 27 ?
O1' W1 O1' 37.3(9) . 27 ?
O4 W3 O6 103.8(5) . 2_655 ?
O4 W3 O6 103.8(5) . 27 ?
O6 W3 O6 88.4(7) 2_655 27 ?
O4 W3 O6 103.8(5) . 28_655 ?
O6 W3 O6 85.0(8) 2_655 28_655 ?
O6 W3 O6 152.4(10) 27 28_655 ?
O4 W3 O6 103.8(5) . . ?
O6 W3 O6 152.4(10) 2_655 . ?
O6 W3 O6 85.0(8) 27 . ?
O6 W3 O6 88.4(7) 28_655 . ?
O4 W3 O1 157.4(4) . 2_655 ?
O6 W3 O1 61.3(5) 2_655 2_655 ?
O6 W3 O1 61.3(5) 27 2_655 ?
O6 W3 O1 92.3(6) 28_655 2_655 ?
O6 W3 O1 92.3(6) . 2_655 ?
O4 W3 O1 157.4(4) . . ?
O6 W3 O1 92.3(6) 2_655 . ?
O6 W3 O1 92.3(6) 27 . ?
O6 W3 O1 61.3(5) 28_655 . ?
O6 W3 O1 61.3(5) . . ?
O1 W3 O1 45.3(8) 2_655 . ?
O1' P1 O1' 112.2(16) 27 25_655 ?
O1' P1 O1' 180.0(16) 27 3_655 ?
O1' P1 O1' 67.8(16) 25_655 3_655 ?
O1' P1 O1' 67.8(16) 27 . ?
O1' P1 O1' 180.0(16) 25_655 . ?
O1' P1 O1' 112.2(16) 3_655 . ?
O1' P1 O1 70.5(5) 27 25_655 ?
O1' P1 O1 70.5(5) 25_655 25_655 ?
O1' P1 O1 109.5(5) 3_655 25_655 ?
O1' P1 O1 109.5(5) . 25_655 ?
O1' P1 O1 109.5(5) 27 . ?
O1' P1 O1 109.5(5) 25_655 . ?
O1' P1 O1 70.5(5) 3_655 . ?
O1' P1 O1 70.5(5) . . ?
O1 P1 O1 180.0(13) 25_655 . ?
O1' P1 O1 70.5(5) 27 2_655 ?
O1' P1 O1 70.5(5) 25_655 2_655 ?
O1' P1 O1 109.5(5) 3_655 2_655 ?
O1' P1 O1 109.5(5) . 2_655 ?
O1 P1 O1 106.6(12) 25_655 2_655 ?
O1 P1 O1 73.4(12) . 2_655 ?
O1' P1 O1 109.5(5) 27 26 ?
O1' P1 O1 109.5(5) 25_655 26 ?
O1' P1 O1 70.5(5) 3_655 26 ?
O1' P1 O1 70.5(5) . 26 ?
O1 P1 O1 73.4(12) 25_655 26 ?
O1 P1 O1 106.6(12) . 26 ?
O1 P1 O1 180.0(13) 2_655 26 ?
P1 O1 W2 123.5(5) . 28_655 ?
P1 O1 W2 123.5(5) . . ?
W2 O1 W2 94.5(6) 28_655 . ?
P1 O1 W3 120.7(9) . . ?
W2 O1 W3 93.3(5) 28_655 . ?
W2 O1 W3 93.3(5) . . ?
P1 O1' O1' 56.1(8) . 27 ?
P1 O1' W1 127.4(11) . . ?
O1' O1' W1 71.4(5) 27 . ?
W1 O5 W2 139.6(7) . . ?
W3 O6 W2 142.3(8) . . ?
W2 O7 W2 140.3(10) 26 . ?
W2 O8 W2 151.8(15) 28_655 . ?
W2 O8' W2 121.8(11) 28_655 . ?
O9 Co1 O9 89.5(3) 9 . ?
O9 Co1 O9 90.5(3) 9 41 ?
O9 Co1 O9 90.5(3) . 41 ?
O9 Co1 O9 89.5(3) 9 5 ?
O9 Co1 O9 89.5(3) . 5 ?
O9 Co1 O9 180.0(4) 41 5 ?
O9 Co1 O9 180.0(2) 9 45 ?
O9 Co1 O9 90.5(3) . 45 ?
O9 Co1 O9 89.5(3) 41 45 ?
O9 Co1 O9 90.5(3) 5 45 ?
O9 Co1 O9 90.5(3) 9 37 ?
O9 Co1 O9 180.0(2) . 37 ?
O9 Co1 O9 89.5(3) 41 37 ?
O9 Co1 O9 90.5(3) 5 37 ?
O9 Co1 O9 89.5(3) 45 37 ?
N1 O9 Co1 119.5(6) . . ?
C5 N1 O9 118.4(9) . . ?
C5 N1 C1 123.0(9) . . ?
O9 N1 C1 118.5(9) . . ?
C2 C1 N1 117.2(10) . . ?
C1 C2 C3 122.0(9) . . ?
C4 C3 C2 116.3(10) . . ?
C4 C3 C3 122.1(7) . 27 ?
C2 C3 C3 121.5(5) . 27 ?
C3 C4 C5 122.4(12) . . ?
N1 C5 C4 119.0(11) . . ?
N2 C6 C7 178(2) . . ?

loop_
_geom_bond_atom_site_label_1
_geom_bond_atom_site_label_2
_geom_bond_distance
_geom_bond_site_symmetry_2
_geom_bond_publ_flag
W2 O3 1.673(10) . ?
W2 O8 1.827(6) . ?
W2 O7 1.893(6) . ?
W2 O6 1.912(10) . ?
W2 O5 1.923(10) . ?
W2 O8' 2.028(11) . ?
W2 O1 2.414(12) . ?
W1 O2 1.693(17) . ?
W1 O5 1.869(9) 4 ?
W1 O5 1.869(9) . ?
W1 O5 1.869(9) 27 ?
W1 O5 1.869(9) 26 ?
W1 O1' 2.50(2) . ?
W1 O1' 2.50(2) 27 ?
W3 O4 1.705(16) . ?
W3 O6 1.852(12) 2_655 ?
W3 O6 1.852(12) 27 ?
W3 O6 1.852(12) 28_655 ?
W3 O6 1.852(12) . ?
W3 O1 2.482(17) 2_655 ?
W3 O1 2.482(17) . ?
P1 O1' 1.43(2) 27 ?
P1 O1' 1.43(2) 25_655 ?
P1 O1' 1.43(2) 3_655 ?
P1 O1' 1.43(2) . ?
P1 O1 1.598(18) 25_655 ?
P1 O1 1.598(18) . ?
P1 O1 1.598(18) 2_655 ?
P1 O1 1.598(18) 26 ?
O1 W2 2.414(12) 28_655 ?
O1' O1' 1.60(4) 27 ?
O7 W2 1.893(6) 26 ?
O8 W2 1.827(6) 28_655 ?
O8' W2 2.028(11) 28_655 ?
Co1 O9 2.054(8) 9 ?
Co1 O9 2.054(8) . ?
Co1 O9 2.054(8) 41 ?
Co1 O9 2.054(8) 5 ?
Co1 O9 2.054(8) 45 ?
Co1 O9 2.054(8) 37 ?
O9 N1 1.348(11) . ?
N1 C5 1.310(15) . ?
N1 C1 1.373(13) . ?
C1 C2 1.368(14) . ?
C2 C3 1.426(14) . ?
C3 C4 1.330(17) . ?
C3 C3 1.487(18) 27 ?
C4 C5 1.402(18) . ?
N2 C6 1.26(3) . ?
C6 C7 1.42(4) . ?
